data_7150687
loop_
_publ_author_name
'Wei, Jun-fa'
'Zhang, Li-hui'
'Chen, Zhan-guo'
'Shi, Xian-ying'
'Cao, Jing-jing'

_publ_section_title
;
 KI-catalyzed aminobromination of olefins with TsNH2--NBS combination
;
_journal_issue 16
_journal_name_full 'Organic &amp; Biomolecular Chemistry'
_journal_page_first 3280
_journal_page_last 3284
_journal_paper_doi 10.1039/b904789a
_journal_volume 7
_journal_year 2009
_chemical_formula_moiety 'C13 H18 Br N O2 S'
_chemical_formula_sum 'C13 H18 Br N O2 S'
_chemical_formula_weight 332.25
_chemical_name_systematic
;
?
;
_space_group_IT_number 2
_symmetry_cell_setting triclinic
_symmetry_space_group_name_Hall '-P 1'
_symmetry_space_group_name_H-M 'P -1'
_atom_sites_solution_hydrogens geom
_atom_sites_solution_primary direct
_atom_sites_solution_secondary difmap
_audit_creation_method SHELXL-97
_cell_angle_alpha 74.26(3)
_cell_angle_beta 79.41(3)
_cell_angle_gamma 86.75(3)
_cell_formula_units_Z 2
_cell_length_a 7.0140(14)
_cell_length_b 9.4940(19)
_cell_length_c 11.755(2)
_cell_measurement_reflns_used 2730
_cell_measurement_temperature 293(2)
_cell_measurement_theta_max 25.50
_cell_measurement_theta_min 1.83
_cell_volume 740.6(3)
_computing_cell_refinement 'SAINT-Plus (Bruker, 2001)'
_computing_data_collection 'APEX2 (Bruker, 2004)'
_computing_data_reduction SAINT-Plus
_computing_molecular_graphics 'SHELXTL (Bruker, 2001)'
_computing_publication_material SHELXTL
_computing_structure_refinement 'SHELXL-97 (Sheldrick, 1997)'
_computing_structure_solution 'SHELXS-97 (Sheldrick, 1997)'
_diffrn_ambient_temperature 293(2)
_diffrn_measured_fraction_theta_full 0.988
_diffrn_measured_fraction_theta_max 0.988
_diffrn_measurement_device_type 'Bruker APEX II CCD area-detector'
_diffrn_measurement_method '\f and \w scans'
_diffrn_radiation_monochromator graphite
_diffrn_radiation_source 'fine-focus sealed tube'
_diffrn_radiation_type MoK\a
_diffrn_radiation_wavelength 0.71073
_diffrn_reflns_av_R_equivalents 0.0200
_diffrn_reflns_av_sigmaI/netI 0.0478
_diffrn_reflns_limit_h_max 8
_diffrn_reflns_limit_h_min -8
_diffrn_reflns_limit_k_max 11
_diffrn_reflns_limit_k_min -11
_diffrn_reflns_limit_l_max 10
_diffrn_reflns_limit_l_min -14
_diffrn_reflns_number 4006
_diffrn_reflns_theta_full 25.50
_diffrn_reflns_theta_max 25.50
_diffrn_reflns_theta_min 1.83
_diffrn_standards_decay_% 0
_diffrn_standards_interval_count 0
_diffrn_standards_interval_time 0
_diffrn_standards_number 0
_exptl_absorpt_coefficient_mu 2.911
_exptl_absorpt_correction_T_max 0.8005
_exptl_absorpt_correction_T_min 0.7215
_exptl_absorpt_correction_type multi-scan
_exptl_absorpt_process_details '(SADABS; Bruker, 2001)'
_exptl_crystal_colour colorless
_exptl_crystal_density_diffrn 1.490
_exptl_crystal_density_method 'not measured'
_exptl_crystal_description block
_exptl_crystal_F_000 340
_exptl_crystal_size_max 0.12
_exptl_crystal_size_mid 0.10
_exptl_crystal_size_min 0.08
_refine_diff_density_max 1.113
_refine_diff_density_min -0.726
_refine_diff_density_rms 0.079
_refine_ls_extinction_method none
_refine_ls_goodness_of_fit_ref 0.998
_refine_ls_hydrogen_treatment mixed
_refine_ls_matrix_type full
_refine_ls_number_parameters 168
_refine_ls_number_reflns 2730
_refine_ls_number_restraints 1
_refine_ls_restrained_S_all 0.998
_refine_ls_R_factor_all 0.1013
_refine_ls_R_factor_gt 0.0625
_refine_ls_shift/su_max 0.000
_refine_ls_shift/su_mean 0.000
_refine_ls_structure_factor_coef Fsqd
_refine_ls_weighting_details 'calc w=1/[\s^2^(Fo^2^)+(0.1000P)^2^+0.8537P] where P=(Fo^2^+2Fc^2^)/3'
_refine_ls_weighting_scheme calc
_refine_ls_wR_factor_gt 0.1679
_refine_ls_wR_factor_ref 0.1907
_reflns_number_gt 1701
_reflns_number_total 2730
_reflns_threshold_expression I>2\s(I)
_cod_data_source_file b904789a.txt
_cod_data_source_block z
_cod_depositor_comments
;
The following automatic conversions were performed:
'_symmetry_cell_setting' value 'Triclinic' changed to 'triclinic'
according to '/home/saulius/struct/CIF-dictionaries/cif_core.dic'
dictionary named 'cif_core.dic' version 2.4.1 from 2010-06-29.

Automatic conversion script
Id: cif_fix_enum 1527 2010-12-29 10:47:43Z saulius 
;
_cod_original_sg_symbol_H-M P-1
_cod_database_code 7150687

loop_
_symmetry_equiv_pos_as_xyz
'x, y, z'
'-x, -y, -z'

loop_
_atom_site_label
_atom_site_type_symbol
_atom_site_fract_x
_atom_site_fract_y
_atom_site_fract_z
_atom_site_U_iso_or_equiv
_atom_site_adp_type
_atom_site_occupancy
_atom_site_symmetry_multiplicity
_atom_site_calc_flag
_atom_site_refinement_flags
_atom_site_disorder_assembly
_atom_site_disorder_group
Br1 Br 1.12707(12) 0.92588(10) 0.15096(8) 0.1107(5) Uani 1 1 d . . .
C1 C 0.6821(7) 0.4083(5) 0.2714(4) 0.0455(12) Uani 1 1 d . . .
C2 C 0.4070(8) 0.3450(7) 0.2021(5) 0.0616(15) Uani 1 1 d . . .
H2 H 0.2738 0.3319 0.2130 0.074 Uiso 1 1 calc R . .
C3 C 0.7216(9) 0.3415(7) 0.0862(5) 0.0655(16) Uani 1 1 d . . .
H3 H 0.8021 0.3260 0.0184 0.079 Uiso 1 1 calc R . .
C4 C 0.4836(8) 0.3894(6) 0.2869(5) 0.0551(14) Uani 1 1 d . . .
H4 H 0.4025 0.4065 0.3540 0.066 Uiso 1 1 calc R . .
C5 C 0.8013(8) 0.3857(6) 0.1695(5) 0.0578(14) Uani 1 1 d . . .
H5 H 0.9343 0.4003 0.1576 0.069 Uiso 1 1 calc R . .
C6 C 0.8050(8) 0.7462(6) 0.2736(5) 0.0541(14) Uani 1 1 d . . .
H6 H 0.8419 0.7084 0.2028 0.065 Uiso 1 1 calc R . .
C7 C 0.9841(8) 0.7988(7) 0.3036(5) 0.0626(15) Uani 1 1 d . . .
H7 H 1.0657 0.7140 0.3323 0.075 Uiso 1 1 calc R . .
C8 C 0.6519(9) 0.8670(7) 0.2494(6) 0.0673(16) Uani 1 1 d . . .
H8A H 0.6975 0.9374 0.1735 0.081 Uiso 1 1 calc R . .
H8B H 0.5334 0.8244 0.2425 0.081 Uiso 1 1 calc R . .
C9 C 0.5246(9) 0.3198(6) 0.1014(5) 0.0594(15) Uani 1 1 d . . .
C10 C 0.6078(10) 0.9460(7) 0.3485(7) 0.082(2) Uani 1 1 d . . .
H10A H 0.5188 1.0266 0.3262 0.099 Uiso 1 1 calc R . .
H10B H 0.5454 0.8789 0.4222 0.099 Uiso 1 1 calc R . .
C11 C 0.9389(11) 0.8819(8) 0.3970(7) 0.081(2) Uani 1 1 d . . .
H11A H 1.0579 0.9236 0.4041 0.098 Uiso 1 1 calc R . .
H11B H 0.8903 0.8143 0.4738 0.098 Uiso 1 1 calc R . .
C12 C 0.7906(12) 1.0041(8) 0.3697(7) 0.090(2) Uani 1 1 d . . .
H12A H 0.7594 1.0479 0.4366 0.108 Uiso 1 1 calc R . .
H12B H 0.8453 1.0795 0.2990 0.108 Uiso 1 1 calc R . .
C13 C 0.4356(11) 0.2702(8) 0.0110(6) 0.084(2) Uani 1 1 d . . .
H13A H 0.4743 0.3351 -0.0674 0.126 Uiso 1 1 calc R . .
H13B H 0.2968 0.2714 0.0325 0.126 Uiso 1 1 calc R . .
H13C H 0.4793 0.1727 0.0105 0.126 Uiso 1 1 calc R . .
N1 N 0.7237(6) 0.6251(5) 0.3784(4) 0.0521(11) Uani 1 1 d D . .
O1 O 0.9897(5) 0.4479(4) 0.3516(3) 0.0593(10) Uani 1 1 d . . .
O2 O 0.6858(5) 0.3727(4) 0.4977(3) 0.0574(10) Uani 1 1 d . . .
S1 S 0.78245(18) 0.45698(14) 0.38282(12) 0.0470(4) Uani 1 1 d . . .
H1A H 0.597(2) 0.635(6) 0.408(5) 0.063(16) Uiso 1 1 d D . .

loop_
_atom_site_aniso_label
_atom_site_aniso_U_11
_atom_site_aniso_U_22
_atom_site_aniso_U_33
_atom_site_aniso_U_23
_atom_site_aniso_U_13
_atom_site_aniso_U_12
Br1 0.0822(6) 0.1003(7) 0.1218(8) -0.0036(5) 0.0182(5) -0.0168(5)
C1 0.047(3) 0.035(3) 0.054(3) -0.015(2) -0.005(2) 0.006(2)
C2 0.045(3) 0.071(4) 0.073(4) -0.025(3) -0.014(3) 0.000(3)
C3 0.072(4) 0.067(4) 0.065(4) -0.035(3) -0.005(3) 0.005(3)
C4 0.049(3) 0.061(4) 0.057(3) -0.021(3) -0.006(2) 0.006(3)
C5 0.050(3) 0.064(4) 0.064(4) -0.029(3) -0.006(3) 0.005(3)
C6 0.054(3) 0.062(4) 0.055(3) -0.029(3) -0.010(3) 0.005(3)
C7 0.057(3) 0.056(4) 0.075(4) -0.014(3) -0.019(3) 0.005(3)
C8 0.063(4) 0.069(4) 0.076(4) -0.016(3) -0.036(3) 0.011(3)
C9 0.077(4) 0.048(3) 0.060(3) -0.020(3) -0.020(3) 0.001(3)
C10 0.084(5) 0.058(4) 0.102(5) -0.027(4) -0.009(4) 0.026(4)
C11 0.093(5) 0.079(5) 0.091(5) -0.038(4) -0.041(4) -0.005(4)
C12 0.118(6) 0.068(5) 0.097(5) -0.044(4) -0.016(5) 0.003(4)
C13 0.101(5) 0.082(5) 0.084(5) -0.035(4) -0.032(4) -0.006(4)
N1 0.049(3) 0.051(3) 0.060(3) -0.025(2) 0.000(2) 0.001(2)
O1 0.045(2) 0.064(2) 0.075(3) -0.029(2) -0.0135(18) 0.0104(17)
O2 0.059(2) 0.057(2) 0.055(2) -0.0138(18) -0.0137(18) 0.0086(18)
S1 0.0425(7) 0.0467(8) 0.0543(8) -0.0189(6) -0.0095(6) 0.0087(5)

loop_
_atom_type_symbol
_atom_type_description
_atom_type_scat_dispersion_real
_atom_type_scat_dispersion_imag
_atom_type_scat_source
C C 0.0033 0.0016 'International Tables Vol C Tables 4.2.6.8 and 6.1.1.4'
H H 0.0000 0.0000 'International Tables Vol C Tables 4.2.6.8 and 6.1.1.4'
N N 0.0061 0.0033 'International Tables Vol C Tables 4.2.6.8 and 6.1.1.4'
O O 0.0106 0.0060 'International Tables Vol C Tables 4.2.6.8 and 6.1.1.4'
S S 0.1246 0.1234 'International Tables Vol C Tables 4.2.6.8 and 6.1.1.4'
Br Br -0.2901 2.4595 'International Tables Vol C Tables 4.2.6.8 and 6.1.1.4'

loop_
_geom_angle_atom_site_label_1
_geom_angle_atom_site_label_2
_geom_angle_atom_site_label_3
_geom_angle
_geom_angle_site_symmetry_1
_geom_angle_site_symmetry_3
_geom_angle_publ_flag
C4 C1 C5 119.7(5) . . ?
C4 C1 S1 119.9(4) . . ?
C5 C1 S1 120.5(4) . . ?
C4 C2 C9 121.3(5) . . ?
C4 C2 H2 119.4 . . ?
C9 C2 H2 119.4 . . ?
C5 C3 C9 121.3(5) . . ?
C5 C3 H3 119.3 . . ?
C9 C3 H3 119.3 . . ?
C2 C4 C1 119.6(5) . . ?
C2 C4 H4 120.2 . . ?
C1 C4 H4 120.2 . . ?
C3 C5 C1 119.7(5) . . ?
C3 C5 H5 120.2 . . ?
C1 C5 H5 120.2 . . ?
N1 C6 C7 106.8(4) . . ?
N1 C6 C8 109.6(5) . . ?
C7 C6 C8 112.6(5) . . ?
N1 C6 H6 109.3 . . ?
C7 C6 H6 109.3 . . ?
C8 C6 H6 109.3 . . ?
C11 C7 C6 113.1(5) . . ?
C11 C7 Br1 110.2(5) . . ?
C6 C7 Br1 106.7(4) . . ?
C11 C7 H7 108.9 . . ?
C6 C7 H7 108.9 . . ?
Br1 C7 H7 108.9 . . ?
C10 C8 C6 112.3(5) . . ?
C10 C8 H8A 109.1 . . ?
C6 C8 H8A 109.1 . . ?
C10 C8 H8B 109.1 . . ?
C6 C8 H8B 109.1 . . ?
H8A C8 H8B 107.9 . . ?
C3 C9 C2 118.5(5) . . ?
C3 C9 C13 121.8(5) . . ?
C2 C9 C13 119.8(6) . . ?
C12 C10 C8 111.3(6) . . ?
C12 C10 H10A 109.4 . . ?
C8 C10 H10A 109.4 . . ?
C12 C10 H10B 109.4 . . ?
C8 C10 H10B 109.4 . . ?
H10A C10 H10B 108.0 . . ?
C7 C11 C12 113.6(5) . . ?
C7 C11 H11A 108.9 . . ?
C12 C11 H11A 108.9 . . ?
C7 C11 H11B 108.8 . . ?
C12 C11 H11B 108.9 . . ?
H11A C11 H11B 107.7 . . ?
C10 C12 C11 110.8(6) . . ?
C10 C12 H12A 109.5 . . ?
C11 C12 H12A 109.5 . . ?
C10 C12 H12B 109.5 . . ?
C11 C12 H12B 109.5 . . ?
H12A C12 H12B 108.1 . . ?
C9 C13 H13A 109.5 . . ?
C9 C13 H13B 109.5 . . ?
H13A C13 H13B 109.5 . . ?
C9 C13 H13C 109.5 . . ?
H13A C13 H13C 109.5 . . ?
H13B C13 H13C 109.5 . . ?
C6 N1 S1 120.7(3) . . ?
C6 N1 H1A 115(4) . . ?
S1 N1 H1A 112(4) . . ?
O2 S1 O1 119.6(2) . . ?
O2 S1 N1 105.3(2) . . ?
O1 S1 N1 108.3(2) . . ?
O2 S1 C1 107.6(2) . . ?
O1 S1 C1 107.5(2) . . ?
N1 S1 C1 108.1(2) . . ?

loop_
_geom_bond_atom_site_label_1
_geom_bond_atom_site_label_2
_geom_bond_distance
_geom_bond_site_symmetry_2
_geom_bond_publ_flag
Br1 C7 1.995(6) . ?
C1 C4 1.386(7) . ?
C1 C5 1.390(7) . ?
C1 S1 1.768(5) . ?
C2 C4 1.382(7) . ?
C2 C9 1.383(8) . ?
C2 H2 0.9300 . ?
C3 C5 1.378(7) . ?
C3 C9 1.380(8) . ?
C3 H3 0.9300 . ?
C4 H4 0.9300 . ?
C5 H5 0.9300 . ?
C6 N1 1.487(7) . ?
C6 C7 1.510(8) . ?
C6 C8 1.532(7) . ?
C6 H6 0.9800 . ?
C7 C11 1.498(8) . ?
C7 H7 0.9800 . ?
C8 C10 1.527(8) . ?
C8 H8A 0.9700 . ?
C8 H8B 0.9700 . ?
C9 C13 1.513(8) . ?
C10 C12 1.511(10) . ?
C10 H10A 0.9700 . ?
C10 H10B 0.9700 . ?
C11 C12 1.522(9) . ?
C11 H11A 0.9700 . ?
C11 H11B 0.9700 . ?
C12 H12A 0.9700 . ?
C12 H12B 0.9700 . ?
C13 H13A 0.9600 . ?
C13 H13B 0.9600 . ?
C13 H13C 0.9600 . ?
N1 S1 1.615(4) . ?
N1 H1A 0.90(3) . ?
O1 S1 1.436(4) . ?
O2 S1 1.436(4) . ?

loop_
_cod_related_entry_id
_cod_related_entry_database
_cod_related_entry_code
1 ChemSpider 29328131
